data_4124906
loop_
_publ_author_name
'Jansze, Suzanne M.'
'Cecot, Giacomo'
'Wise, Matthew D.'
'Zhurov, Konstantin O.'
'Ronson, Tanya K.'
'Castilla, Ana M.'
'Finelli, Alba'
'Pattison, Philip'
'Solari, Euro'
'Scopelliti, Rosario'
'Zelinskii, Genrikh E.'
'Vologzhanina, Anna V.'
'Voloshin, Yan Z.'
'Nitschke, Jonathan R.'
'Severin, Kay'

_publ_section_title
;
 Ligand Aspect Ratio as a Decisive Factor for the Self-Assembly of
 Coordination Cages.
;
_journal_issue 6
_journal_name_full 'Journal of the American Chemical Society'
_journal_page_first 2046
_journal_page_last 2054
_journal_paper_doi 10.1021/jacs.5b13190
_journal_volume 138
_journal_year 2016
_chemical_formula_moiety 'C16 H14 B2 Fe N8 O6'
_chemical_formula_sum 'C16 H14 B2 Fe N8 O6'
_chemical_formula_weight 491.82
_chemical_name_systematic
;
 ? 
;
_space_group_crystal_system triclinic
_space_group_IT_number 2
_space_group_name_Hall '-P 1'
_space_group_name_H-M_alt 'P -1'
_symmetry_space_group_name_Hall '-P 1'
_symmetry_space_group_name_H-M 'P -1'
_atom_sites_solution_hydrogens geom
_atom_sites_solution_primary direct
_atom_sites_solution_secondary difmap
_audit_creation_date 2015-03-31
_audit_creation_method
;
Olex2 1.2
(compiled 2015.01.26 svn.r3150 for OlexSys, GUI svn.r4998)
;
_cell_angle_alpha 61.706(3)
_cell_angle_beta 85.502(3)
_cell_angle_gamma 75.770(3)
_cell_formula_units_Z 2
_cell_length_a 6.6568(9)
_cell_length_b 12.4735(19)
_cell_length_c 13.0553(18)
_cell_measurement_reflns_used 2425
_cell_measurement_temperature 120
_cell_measurement_theta_max 33.35
_cell_measurement_theta_min 3.14
_cell_volume 924.3(2)
_computing_molecular_graphics 'Olex2 (Dolomanov et al., 2009)'
_computing_publication_material 'Olex2 (Dolomanov et al., 2009)'
_computing_structure_refinement 'XH (Sheldrick, 2008)'
_computing_structure_solution 'SHELXS-97 (Sheldrick, 1990)'
_diffrn_ambient_temperature 120
_diffrn_measured_fraction_theta_full 0.999
_diffrn_measured_fraction_theta_max 0.998
_diffrn_measurement_device_type 'Bruker APEX-II CCD'
_diffrn_measurement_method '\f and \w scans'
_diffrn_radiation_monochromator graphite
_diffrn_radiation_type MoK\a
_diffrn_radiation_wavelength 0.71073
_diffrn_reflns_av_R_equivalents 0.0290
_diffrn_reflns_av_unetI/netI 0.0383
_diffrn_reflns_limit_h_max 9
_diffrn_reflns_limit_h_min -9
_diffrn_reflns_limit_k_max 17
_diffrn_reflns_limit_k_min -17
_diffrn_reflns_limit_l_max 17
_diffrn_reflns_limit_l_min -17
_diffrn_reflns_number 11410
_diffrn_reflns_theta_full 26.00
_diffrn_reflns_theta_max 29.00
_diffrn_reflns_theta_min 1.77
_diffrn_standards_number 0
_exptl_absorpt_coefficient_mu 0.876
_exptl_absorpt_correction_T_max 0.7466
_exptl_absorpt_correction_T_min 0.6362
_exptl_absorpt_correction_type multi-scan
_exptl_absorpt_process_details
'SADABS-2014/5 (Bruker,2014/5) was used for absorption correction. wR2(int) was 0.1070 before and 0.0396 after correction. The Ratio of minimum to maximum transmission is 0.8521. The \l/2 correction factor is 0.00150.'
_exptl_crystal_colour red
_exptl_crystal_colour_primary red
_exptl_crystal_density_diffrn 1.767
_exptl_crystal_density_method 'not measured'
_exptl_crystal_description plate
_exptl_crystal_F_000 500
_exptl_crystal_size_max 0.28
_exptl_crystal_size_mid 0.16
_exptl_crystal_size_min 0.05
_refine_diff_density_max 0.921
_refine_diff_density_min -0.552
_refine_diff_density_rms 0.087
_refine_ls_extinction_method none
_refine_ls_goodness_of_fit_ref 1.025
_refine_ls_hydrogen_treatment constr
_refine_ls_matrix_type full
_refine_ls_number_parameters 298
_refine_ls_number_reflns 4888
_refine_ls_number_restraints 0
_refine_ls_restrained_S_all 1.025
_refine_ls_R_factor_all 0.0468
_refine_ls_R_factor_gt 0.0371
_refine_ls_shift/su_max 0.001
_refine_ls_shift/su_mean 0.000
_refine_ls_structure_factor_coef Fsqd
_refine_ls_weighting_details 'calc w=1/[\s^2^(Fo^2^)+(0.0560P)^2^+0.2500P] where P=(Fo^2^+2Fc^2^)/3'
_refine_ls_weighting_scheme calc
_refine_ls_wR_factor_gt 0.0924
_refine_ls_wR_factor_ref 0.0978
_reflns_number_gt 4098
_reflns_number_total 4888
_reflns_threshold_expression >2sigma(I)
_cod_data_source_file ja5b13190_si_006.cif
_cod_data_source_block a
_cod_depositor_comments 'Adding full bibliography for 4124901--4124909.cif.'
_cod_database_code 4124906
_olex2_refinement_description
;
1. Fixed Uiso
 At 1.2 times of:
  All C(H) groups
2.a Aromatic/amide H refined with riding coordinates:
 C1(H1), C2(H2), C3(H3), C4(H4), C5(H5), C6(H6), C8(H8), C9(H9), C10(H10),
 C11(H11), C13(H13), C14(H14), C15(H15), C16(H16)
;
_olex2_submission_special_instructions 'No special instructions were received'

loop_
_space_group_symop_id
_space_group_symop_operation_xyz
1 'x, y, z'
2 '-x, -y, -z'

loop_
_atom_site_label
_atom_site_type_symbol
_atom_site_fract_x
_atom_site_fract_y
_atom_site_fract_z
_atom_site_U_iso_or_equiv
_atom_site_adp_type
_atom_site_occupancy
_atom_site_calc_flag
_atom_site_refinement_flags_posn
Fe1 Fe 1.13764(4) -1.00279(2) 0.75089(2) 0.01068(8) Uani 1 d .
O1 O 1.4060(2) -1.23601(12) 0.92080(11) 0.0158(3) Uani 1 d .
O2 O 1.1510(2) -0.91184(12) 0.49895(11) 0.0160(3) Uani 1 d .
O3 O 1.0377(2) -1.20680(12) 0.96389(11) 0.0150(3) Uani 1 d .
O4 O 0.83244(19) -0.81971(12) 0.56417(11) 0.0152(3) Uani 1 d .
O5 O 1.2482(2) -1.08785(12) 0.99471(11) 0.0169(3) Uani 1 d .
O6 O 1.1537(2) -0.75587(12) 0.56271(11) 0.0168(3) Uani 1 d .
N1 N 1.3540(2) -1.15313(14) 0.80515(13) 0.0131(3) Uani 1 d .
N2 N 1.2185(2) -1.00708(14) 0.60793(14) 0.0138(3) Uani 1 d .
N3 N 0.9706(2) -1.10949(14) 0.85598(13) 0.0130(3) Uani 1 d .
N4 N 0.8698(2) -0.91935(14) 0.67348(13) 0.0136(3) Uani 1 d .
N5 N 1.2136(2) -0.99094(14) 0.88376(14) 0.0137(3) Uani 1 d .
N6 N 1.1905(2) -0.83890(14) 0.67888(13) 0.0133(3) Uani 1 d .
N7 N 1.3908(3) -1.54410(15) 1.25895(15) 0.0187(3) Uani 1 d .
N8 N 0.8511(2) -0.46113(15) 0.24656(15) 0.0184(3) Uani 1 d .
C1 C 1.4366(3) -1.19094(17) 0.73010(17) 0.0151(4) Uani 1 d .
H1 H 1.5332 -1.2689 0.7507 0.018 Uiso 1 calc R
C2 C 1.3644(3) -1.10127(17) 0.61363(16) 0.0149(3) Uani 1 d .
H2 H 1.4171 -1.1093 0.5472 0.018 Uiso 1 calc R
C3 C 0.7719(3) -1.07912(18) 0.83039(16) 0.0151(3) Uani 1 d .
H3 H 0.6762 -1.1236 0.8800 0.018 Uiso 1 calc R
C4 C 0.7155(3) -0.97225(17) 0.72008(16) 0.0149(4) Uani 1 d .
H4 H 0.5806 -0.9423 0.6840 0.018 Uiso 1 calc R
C5 C 1.2608(3) -0.88780(17) 0.86493(17) 0.0160(4) Uani 1 d .
H5 H 1.3079 -0.8756 0.9246 0.019 Uiso 1 calc R
C6 C 1.2344(3) -0.79582(17) 0.74602(17) 0.0156(4) Uani 1 d .
H6 H 1.2472 -0.7124 0.7184 0.019 Uiso 1 calc R
C7 C 1.3022(3) -1.31989(17) 1.12896(16) 0.0143(3) Uani 1 d .
C8 C 1.2944(3) -1.29956(18) 1.22583(17) 0.0177(4) Uani 1 d .
H8 H 1.2611 -1.2163 1.2154 0.021 Uiso 1 calc R
C9 C 1.3348(3) -1.39983(19) 1.33687(17) 0.0196(4) Uani 1 d .
H9 H 1.3309 -1.3865 1.4030 0.024 Uiso 1 calc R
C10 C 1.3810(3) -1.51971(18) 1.34935(17) 0.0191(4) Uani 1 d .
H10 H 1.4072 -1.5884 1.4257 0.023 Uiso 1 calc R
C11 C 1.3529(3) -1.44568(17) 1.15273(17) 0.0162(4) Uani 1 d .
H11 H 1.3608 -1.4621 1.0883 0.019 Uiso 1 calc R
C12 C 0.9708(3) -0.68479(17) 0.37309(16) 0.0143(3) Uani 1 d .
C13 C 0.9808(3) -0.70413(18) 0.27611(17) 0.0174(4) Uani 1 d .
H13 H 1.0252 -0.7868 0.2855 0.021 Uiso 1 calc R
C14 C 0.9264(3) -0.60354(18) 0.16585(17) 0.0191(4) Uani 1 d .
H14 H 0.9327 -0.6161 0.0992 0.023 Uiso 1 calc R
C15 C 0.8626(3) -0.48422(18) 0.15551(17) 0.0189(4) Uani 1 d .
H15 H 0.8250 -0.4152 0.0801 0.023 Uiso 1 calc R
C16 C 0.9050(3) -0.56001(17) 0.35133(17) 0.0161(4) Uani 1 d .
H16 H 0.8983 -0.5445 0.4162 0.019 Uiso 1 calc R
B1 B 1.2489(3) -1.21043(19) 1.00000(18) 0.0138(4) Uani 1 d .
B2 B 1.0292(3) -0.79530(19) 0.50179(18) 0.0141(4) Uani 1 d .

loop_
_atom_site_aniso_label
_atom_site_aniso_U_11
_atom_site_aniso_U_22
_atom_site_aniso_U_33
_atom_site_aniso_U_23
_atom_site_aniso_U_13
_atom_site_aniso_U_12
Fe1 0.00899(13) 0.01025(13) 0.01560(14) -0.00818(10) 0.00165(9) -0.00287(9)
O1 0.0140(6) 0.0133(6) 0.0169(7) -0.0059(5) 0.0007(5) -0.0005(5)
O2 0.0177(6) 0.0135(6) 0.0155(7) -0.0072(5) 0.0016(5) -0.0008(5)
O3 0.0145(6) 0.0153(6) 0.0161(6) -0.0069(5) 0.0011(5) -0.0062(5)
O4 0.0121(6) 0.0138(6) 0.0178(7) -0.0065(5) 0.0001(5) -0.0015(5)
O5 0.0239(7) 0.0132(6) 0.0152(7) -0.0070(5) -0.0020(5) -0.0054(5)
O6 0.0192(7) 0.0134(6) 0.0179(7) -0.0059(5) -0.0013(5) -0.0065(5)
N1 0.0105(7) 0.0114(7) 0.0177(8) -0.0070(6) 0.0019(6) -0.0030(5)
N2 0.0139(7) 0.0119(7) 0.0171(8) -0.0079(6) 0.0011(6) -0.0035(5)
N3 0.0133(7) 0.0124(7) 0.0158(8) -0.0083(6) 0.0019(6) -0.0043(5)
N4 0.0116(7) 0.0147(7) 0.0163(8) -0.0092(6) 0.0017(6) -0.0025(6)
N5 0.0136(7) 0.0112(7) 0.0176(8) -0.0080(6) 0.0004(6) -0.0024(5)
N6 0.0110(7) 0.0121(7) 0.0182(8) -0.0081(6) 0.0003(6) -0.0028(5)
N7 0.0174(8) 0.0138(7) 0.0244(9) -0.0088(7) 0.0023(6) -0.0037(6)
N8 0.0172(8) 0.0152(7) 0.0237(9) -0.0096(7) 0.0018(6) -0.0047(6)
C1 0.0122(8) 0.0130(8) 0.0223(10) -0.0100(7) 0.0033(7) -0.0040(6)
C2 0.0152(8) 0.0141(8) 0.0196(9) -0.0112(7) 0.0057(7) -0.0050(7)
C3 0.0106(8) 0.0207(9) 0.0203(9) -0.0139(8) 0.0042(7) -0.0066(7)
C4 0.0108(8) 0.0194(9) 0.0211(9) -0.0147(8) 0.0015(7) -0.0040(7)
C5 0.0159(8) 0.0165(9) 0.0219(10) -0.0137(8) 0.0004(7) -0.0040(7)
C6 0.0126(8) 0.0131(8) 0.0247(10) -0.0113(8) 0.0006(7) -0.0040(6)
C7 0.0108(8) 0.0148(8) 0.0188(9) -0.0086(7) 0.0016(6) -0.0045(6)
C8 0.0161(9) 0.0156(9) 0.0233(10) -0.0109(8) 0.0015(7) -0.0036(7)
C9 0.0225(10) 0.0213(10) 0.0184(10) -0.0114(8) 0.0031(7) -0.0071(8)
C10 0.0174(9) 0.0172(9) 0.0183(9) -0.0047(8) 0.0019(7) -0.0047(7)
C11 0.0153(8) 0.0157(9) 0.0214(10) -0.0118(8) 0.0024(7) -0.0039(7)
C12 0.0107(8) 0.0147(8) 0.0187(9) -0.0083(7) 0.0023(6) -0.0048(6)
C13 0.0188(9) 0.0144(9) 0.0232(10) -0.0116(8) 0.0036(7) -0.0058(7)
C14 0.0230(10) 0.0207(10) 0.0186(10) -0.0125(8) 0.0030(7) -0.0073(8)
C15 0.0182(9) 0.0163(9) 0.0197(10) -0.0059(8) 0.0019(7) -0.0057(7)
C16 0.0158(8) 0.0152(9) 0.0195(9) -0.0100(7) 0.0025(7) -0.0036(7)
B1 0.0121(9) 0.0135(9) 0.0186(10) -0.0091(8) 0.0011(7) -0.0044(7)
B2 0.0117(9) 0.0142(9) 0.0189(10) -0.0098(8) 0.0021(7) -0.0037(7)

loop_
_atom_type_symbol
_atom_type_description
_atom_type_scat_dispersion_real
_atom_type_scat_dispersion_imag
_atom_type_scat_source
C C 0.0033 0.0016 'International Tables Vol C Tables 4.2.6.8 and 6.1.1.4'
H H 0.0000 0.0000 'International Tables Vol C Tables 4.2.6.8 and 6.1.1.4'
B B 0.0013 0.0007 'International Tables Vol C Tables 4.2.6.8 and 6.1.1.4'
Fe Fe 0.3463 0.8444 'International Tables Vol C Tables 4.2.6.8 and 6.1.1.4'
N N 0.0061 0.0033 'International Tables Vol C Tables 4.2.6.8 and 6.1.1.4'
O O 0.0106 0.0060 'International Tables Vol C Tables 4.2.6.8 and 6.1.1.4'

loop_
_geom_angle_atom_site_label_1
_geom_angle_atom_site_label_2
_geom_angle_atom_site_label_3
_geom_angle
N1 Fe1 N2 78.30(7)
N1 Fe1 N5 86.41(7)
N1 Fe1 N6 122.97(6)
N2 Fe1 N5 147.91(7)
N3 Fe1 N1 84.76(7)
N3 Fe1 N2 120.91(6)
N3 Fe1 N4 78.62(7)
N3 Fe1 N5 84.99(7)
N3 Fe1 N6 146.04(7)
N4 Fe1 N1 145.33(7)
N4 Fe1 N2 84.47(7)
N4 Fe1 N5 121.69(6)
N4 Fe1 N6 85.23(7)
N6 Fe1 N2 86.50(7)
N6 Fe1 N5 78.39(7)
N1 O1 B1 112.47(13)
N2 O2 B2 112.11(13)
N3 O3 B1 112.74(13)
N4 O4 B2 112.31(13)
N5 O5 B1 112.23(13)
N6 O6 B2 112.86(13)
O1 N1 Fe1 124.22(11)
C1 N1 Fe1 118.48(13)
C1 N1 O1 116.38(15)
O2 N2 Fe1 124.84(11)
C2 N2 Fe1 118.03(13)
C2 N2 O2 116.72(15)
O3 N3 Fe1 124.65(11)
C3 N3 Fe1 118.25(13)
C3 N3 O3 116.53(15)
O4 N4 Fe1 124.79(11)
C4 N4 Fe1 117.82(13)
C4 N4 O4 116.53(15)
O5 N5 Fe1 124.90(11)
C5 N5 Fe1 117.71(13)
C5 N5 O5 116.80(15)
O6 N6 Fe1 124.02(11)
C6 N6 Fe1 118.24(13)
C6 N6 O6 116.92(15)
C11 N7 C10 116.99(16)
C16 N8 C15 116.85(17)
N1 C1 H1 124.0
N1 C1 C2 111.94(16)
C2 C1 H1 124.0
N2 C2 C1 112.83(16)
N2 C2 H2 123.6
C1 C2 H2 123.6
N3 C3 H3 123.8
N3 C3 C4 112.33(16)
C4 C3 H3 123.8
N4 C4 C3 112.57(16)
N4 C4 H4 123.7
C3 C4 H4 123.7
N5 C5 H5 123.5
N5 C5 C6 112.92(16)
C6 C5 H5 123.5
N6 C6 C5 112.28(16)
N6 C6 H6 123.9
C5 C6 H6 123.9
C8 C7 C11 115.79(17)
C8 C7 B1 123.38(16)
C11 C7 B1 120.77(16)
C7 C8 H8 119.8
C9 C8 C7 120.45(18)
C9 C8 H8 119.8
C8 C9 H9 120.8
C10 C9 C8 118.43(18)
C10 C9 H9 120.8
N7 C10 C9 123.35(18)
N7 C10 H10 118.3
C9 C10 H10 118.3
N7 C11 C7 124.98(17)
N7 C11 H11 117.5
C7 C11 H11 117.5
C13 C12 C16 115.99(17)
C13 C12 B2 123.22(16)
C16 C12 B2 120.79(16)
C12 C13 H13 119.8
C14 C13 C12 120.46(17)
C14 C13 H13 119.8
C13 C14 H14 120.9
C15 C14 C13 118.19(18)
C15 C14 H14 120.9
N8 C15 C14 123.39(18)
N8 C15 H15 118.3
C14 C15 H15 118.3
N8 C16 C12 125.12(17)
N8 C16 H16 117.4
C12 C16 H16 117.4
O1 B1 O3 109.51(15)
O1 B1 C7 109.47(15)
O3 B1 C7 108.05(14)
O5 B1 O1 110.17(15)
O5 B1 O3 109.63(15)
O5 B1 C7 109.98(15)
O2 B2 O4 109.25(15)
O2 B2 C12 110.09(15)
O4 B2 C12 108.84(15)
O6 B2 O2 110.39(15)
O6 B2 O4 109.77(15)
O6 B2 C12 108.48(15)

loop_
_geom_bond_atom_site_label_1
_geom_bond_atom_site_label_2
_geom_bond_distance
Fe1 N1 1.9147(15)
Fe1 N2 1.9232(16)
Fe1 N3 1.9097(15)
Fe1 N4 1.9125(15)
Fe1 N5 1.9245(16)
Fe1 N6 1.9149(15)
O1 N1 1.376(2)
O1 B1 1.498(2)
O2 N2 1.369(2)
O2 B2 1.496(2)
O3 N3 1.3670(19)
O3 B1 1.501(2)
O4 N4 1.366(2)
O4 B2 1.505(2)
O5 N5 1.367(2)
O5 B1 1.496(2)
O6 N6 1.370(2)
O6 B2 1.495(2)
N1 C1 1.308(2)
N2 C2 1.303(2)
N3 C3 1.307(2)
N4 C4 1.309(2)
N5 C5 1.304(2)
N6 C6 1.306(2)
N7 C10 1.345(3)
N7 C11 1.335(2)
N8 C15 1.342(3)
N8 C16 1.335(2)
C1 H1 0.9500
C1 C2 1.426(3)
C2 H2 0.9500
C3 H3 0.9500
C3 C4 1.418(3)
C4 H4 0.9500
C5 H5 0.9500
C5 C6 1.419(3)
C6 H6 0.9500
C7 C8 1.398(3)
C7 C11 1.402(2)
C7 B1 1.581(3)
C8 H8 0.9500
C8 C9 1.384(3)
C9 H9 0.9500
C9 C10 1.381(3)
C10 H10 0.9500
C11 H11 0.9500
C12 C13 1.391(3)
C12 C16 1.400(2)
C12 B2 1.587(3)
C13 H13 0.9500
C13 C14 1.387(3)
C14 H14 0.9500
C14 C15 1.386(3)
C15 H15 0.9500
C16 H16 0.9500

loop_
_geom_torsion_atom_site_label_1
_geom_torsion_atom_site_label_2
_geom_torsion_atom_site_label_3
_geom_torsion_atom_site_label_4
_geom_torsion
Fe1 N1 C1 C2 7.3(2)
Fe1 N2 C2 C1 2.2(2)
Fe1 N3 C3 C4 4.3(2)
Fe1 N4 C4 C3 6.6(2)
Fe1 N5 C5 C6 3.9(2)
Fe1 N6 C6 C5 7.4(2)
O1 N1 C1 C2 176.86(14)
O2 N2 C2 C1 175.24(14)
O3 N3 C3 C4 176.07(14)
O4 N4 C4 C3 176.49(14)
O5 N5 C5 C6 175.58(14)
O6 N6 C6 C5 177.42(14)
N1 Fe1 N2 O2 -171.18(14)
N1 Fe1 N2 C2 1.20(13)
N1 Fe1 N3 O3 38.83(13)
N1 Fe1 N3 C3 -150.16(14)
N1 Fe1 N4 O4 -109.47(15)
N1 Fe1 N4 C4 59.49(19)
N1 Fe1 N5 O5 -46.30(13)
N1 Fe1 N5 C5 124.69(14)
N1 Fe1 N6 O6 108.56(13)
N1 Fe1 N6 C6 -82.21(15)
N1 O1 B1 O3 53.77(18)
N1 O1 B1 O5 -66.89(18)
N1 O1 B1 C7 172.05(13)
N1 C1 C2 N2 -6.0(2)
N2 Fe1 N1 O1 -173.55(14)
N2 Fe1 N1 C1 -4.92(13)
N2 Fe1 N3 O3 111.84(13)
N2 Fe1 N3 C3 -77.15(15)
N2 Fe1 N4 O4 -49.33(13)
N2 Fe1 N4 C4 119.63(14)
N2 Fe1 N5 O5 -107.45(16)
N2 Fe1 N5 C5 63.54(19)
N2 Fe1 N6 O6 34.92(13)
N2 Fe1 N6 C6 -155.84(14)
N2 O2 B2 O4 -65.24(18)
N2 O2 B2 O6 55.56(18)
N2 O2 B2 C12 175.29(13)
N3 Fe1 N1 O1 -50.47(13)
N3 Fe1 N1 C1 118.16(14)
N3 Fe1 N2 O2 112.28(13)
N3 Fe1 N2 C2 -75.34(15)
N3 Fe1 N4 O4 -172.42(14)
N3 Fe1 N4 C4 -3.46(13)
N3 Fe1 N5 O5 38.74(13)
N3 Fe1 N5 C5 -150.27(14)
N3 Fe1 N6 O6 -111.24(15)
N3 Fe1 N6 C6 58.00(19)
N3 O3 B1 O1 -64.99(18)
N3 O3 B1 O5 55.99(19)
N3 O3 B1 C7 175.84(13)
N3 C3 C4 N4 -6.9(2)
N4 Fe1 N1 O1 -111.73(15)
N4 Fe1 N1 C1 56.90(19)
N4 Fe1 N2 O2 39.08(13)
N4 Fe1 N2 C2 -148.55(14)
N4 Fe1 N3 O3 -171.75(14)
N4 Fe1 N3 C3 -0.74(13)
N4 Fe1 N5 O5 112.07(13)
N4 Fe1 N5 C5 -76.93(15)
N4 Fe1 N6 O6 -49.81(13)
N4 Fe1 N6 C6 119.42(14)
N4 O4 B2 O2 55.80(18)
N4 O4 B2 O6 -65.37(18)
N4 O4 B2 C12 176.04(13)
N5 Fe1 N1 O1 34.82(13)
N5 Fe1 N1 C1 -156.55(14)
N5 Fe1 N2 O2 -107.96(15)
N5 Fe1 N2 C2 64.41(19)
N5 Fe1 N3 O3 -48.01(13)
N5 Fe1 N3 C3 123.00(14)
N5 Fe1 N4 O4 110.81(13)
N5 Fe1 N4 C4 -80.23(15)
N5 Fe1 N6 O6 -173.54(14)
N5 Fe1 N6 C6 -4.31(13)
N5 O5 B1 O1 56.04(18)
N5 O5 B1 O3 -64.54(18)
N5 O5 B1 C7 176.80(13)
N5 C5 C6 N6 -7.1(2)
N6 Fe1 N1 O1 108.49(13)
N6 Fe1 N1 C1 -82.88(15)
N6 Fe1 N2 O2 -46.46(13)
N6 Fe1 N2 C2 125.91(14)
N6 Fe1 N3 O3 -108.54(15)
N6 Fe1 N3 C3 62.47(18)
N6 Fe1 N4 O4 37.60(13)
N6 Fe1 N4 C4 -153.44(14)
N6 Fe1 N5 O5 -171.03(14)
N6 Fe1 N5 C5 -0.03(13)
N6 O6 B2 O2 -66.70(18)
N6 O6 B2 O4 53.79(18)
N6 O6 B2 C12 172.60(13)
C7 C8 C9 C10 -0.6(3)
C8 C7 C11 N7 0.7(3)
C8 C7 B1 O1 136.58(17)
C8 C7 B1 O3 -104.22(19)
C8 C7 B1 O5 15.4(2)
C8 C9 C10 N7 0.7(3)
C10 N7 C11 C7 -0.6(3)
C11 N7 C10 C9 -0.1(3)
C11 C7 C8 C9 -0.1(3)
C11 C7 B1 O1 -46.0(2)
C11 C7 B1 O3 73.2(2)
C11 C7 B1 O5 -167.21(16)
C12 C13 C14 C15 0.1(3)
C13 C12 C16 N8 0.6(3)
C13 C12 B2 O2 16.5(2)
C13 C12 B2 O4 -103.19(19)
C13 C12 B2 O6 137.41(17)
C13 C14 C15 N8 0.1(3)
C15 N8 C16 C12 -0.4(3)
C16 N8 C15 C14 0.1(3)
C16 C12 C13 C14 -0.4(3)
C16 C12 B2 O2 -163.48(16)
C16 C12 B2 O4 76.8(2)
C16 C12 B2 O6 -42.6(2)
B1 O1 N1 Fe1 11.58(18)
B1 O1 N1 C1 -157.26(15)
B1 O3 N3 Fe1 8.62(19)
B1 O3 N3 C3 -162.52(15)
B1 O5 N5 Fe1 7.81(19)
B1 O5 N5 C5 -163.26(16)
B1 C7 C8 C9 177.40(17)
B1 C7 C11 N7 -176.86(17)
B2 O2 N2 Fe1 8.14(19)
B2 O2 N2 C2 -164.32(16)
B2 O4 N4 Fe1 9.80(19)
B2 O4 N4 C4 -159.29(15)
B2 O6 N6 Fe1 11.45(19)
B2 O6 N6 C6 -157.92(16)
B2 C12 C13 C14 179.60(17)
B2 C12 C16 N8 -179.41(17)
